data_4506780
loop_
_publ_author_name
'Kundu, Tanay'
'Sahoo, Subash Chandra'
'Banerjee, Rahul'

_publ_section_title
;
 Variable Water Adsorption in Amino Acid Derivative Based Homochiral Metal
 Organic Frameworks
;
_journal_issue 9
_journal_name_full 'Crystal Growth &amp; Design'
_journal_page_first 4633
_journal_paper_doi 10.1021/cg3008443
_journal_volume 12
_journal_year 2012
_chemical_absolute_configuration syn
_chemical_compound_source synthesized
_chemical_formula_moiety 'C12 H17 Cd Cl N2 O2, O'
_chemical_formula_sum 'C12 H17 Cd Cl N2 O3'
_chemical_formula_weight 385.14
_space_group_IT_number 19
_symmetry_cell_setting orthorhombic
_symmetry_Int_Tables_number 19
_symmetry_space_group_name_Hall 'P 2ac 2ab'
_symmetry_space_group_name_H-M 'P 21 21 21'
_atom_sites_solution_hydrogens geom
_atom_sites_solution_primary direct
_atom_sites_solution_secondary difmap
_audit_creation_method SHELXL-97
_cell_angle_alpha 90.00
_cell_angle_beta 90.00
_cell_angle_gamma 90.00
_cell_formula_units_Z 4
_cell_length_a 7.123(3)
_cell_length_b 13.896(5)
_cell_length_c 15.893(6)
_cell_measurement_reflns_used 7122
_cell_measurement_temperature 296(2)
_cell_measurement_theta_max 27.870
_cell_measurement_theta_min 2.42
_cell_volume 1573.1(11)
_computing_cell_refinement 'Bruker SMART'
_computing_data_collection 'Bruker SMART'
_computing_data_reduction 'Bruker SAINT'
_computing_molecular_graphics 'Bruker SHELXTL'
_computing_publication_material 'Bruker SHELXTL'
_computing_structure_refinement 'SHELXL-97 (Sheldrick, 1997)'
_computing_structure_solution 'SHELXS-97 (Sheldrick, 1990)'
_diffrn_ambient_temperature 296(2)
_diffrn_measured_fraction_theta_full 0.98
_diffrn_measured_fraction_theta_max 0.98
_diffrn_measurement_device_type 'CCD area detector'
_diffrn_measurement_method 'phi and omega scans'
_diffrn_radiation_monochromator graphite
_diffrn_radiation_type MoK\a
_diffrn_radiation_wavelength 0.71073
_diffrn_reflns_av_R_equivalents 0.0649
_diffrn_reflns_av_sigmaI/netI 0.0440
_diffrn_reflns_limit_h_max 9
_diffrn_reflns_limit_h_min -9
_diffrn_reflns_limit_k_max 17
_diffrn_reflns_limit_k_min -18
_diffrn_reflns_limit_l_max 21
_diffrn_reflns_limit_l_min -20
_diffrn_reflns_number 17963
_diffrn_reflns_theta_full 27.87
_diffrn_reflns_theta_max 27.87
_diffrn_reflns_theta_min 2.43
_diffrn_source 'fine-focus sealed tube'
_exptl_absorpt_coefficient_mu 1.563
_exptl_absorpt_correction_T_max 0.855
_exptl_absorpt_correction_T_min 0.694
_exptl_absorpt_correction_type multi-scan
_exptl_absorpt_process_details 'Blessing, Acta Cryst. (1995) A51 33-38'
_exptl_crystal_colour colorless
_exptl_crystal_density_diffrn 1.626
_exptl_crystal_density_method 'not measured'
_exptl_crystal_description rod
_exptl_crystal_F_000 768
_exptl_crystal_size_max 0.3
_exptl_crystal_size_mid 0.2
_exptl_crystal_size_min 0.1
_refine_diff_density_max 0.869
_refine_diff_density_min -0.875
_refine_diff_density_rms 0.105
_refine_ls_abs_structure_details 'Flack H D (1983), Acta Cryst. A39, 876-881'
_refine_ls_abs_structure_Flack 0.01(5)
_refine_ls_extinction_method none
_refine_ls_goodness_of_fit_ref 1.033
_refine_ls_hydrogen_treatment constr
_refine_ls_matrix_type full
_refine_ls_number_parameters 174
_refine_ls_number_reflns 3677
_refine_ls_number_restraints 0
_refine_ls_restrained_S_all 1.033
_refine_ls_R_factor_all 0.0475
_refine_ls_R_factor_gt 0.0434
_refine_ls_shift/su_max 0.001
_refine_ls_shift/su_mean 0.000
_refine_ls_structure_factor_coef Fsqd
_refine_ls_weighting_details 'calc w=1/[\s^2^(Fo^2^)+(0.0700P)^2^+0.0000P] where P=(Fo^2^+2Fc^2^)/3'
_refine_ls_weighting_scheme calc
_refine_ls_wR_factor_gt 0.1059
_refine_ls_wR_factor_ref 0.1079
_reflns_number_gt 3445
_reflns_number_total 3677
_reflns_threshold_expression >2sigma(I)
_cod_data_source_file cg3008443_si_002.cif
_cod_data_source_block 1a
_cod_database_code 4506780

loop_
_symmetry_equiv_pos_as_xyz
'x, y, z'
'-x+1/2, -y, z+1/2'
'x+1/2, -y+1/2, -z'
'-x, y+1/2, -z+1/2'

loop_
_atom_site_label
_atom_site_type_symbol
_atom_site_fract_x
_atom_site_fract_y
_atom_site_fract_z
_atom_site_U_iso_or_equiv
_atom_site_adp_type
_atom_site_occupancy
_atom_site_symmetry_multiplicity
_atom_site_calc_flag
_atom_site_refinement_flags
Cd1 Cd 0.65386(5) 0.26693(3) 0.10986(2) 0.03422(13) Uani 1 1 d .
Cl1 Cl 0.3959(2) 0.24977(12) 0.21341(11) 0.0581(4) Uani 1 1 d .
O1 O 0.8987(5) 0.2267(3) 0.0199(3) 0.0453(9) Uani 1 1 d .
O2 O 0.5629(7) 0.3934(4) 0.0320(3) 0.0665(14) Uani 1 1 d .
N2 N 0.8306(7) 0.3744(3) 0.1865(3) 0.0415(11) Uani 1 1 d .
N1 N 0.7719(6) 0.1154(3) 0.1492(3) 0.0301(9) Uani 1 1 d .
H2A H 0.6760 0.0799 0.1708 0.036 Uiso 1 1 d R
C10 C 1.0111(8) 0.3937(4) 0.1726(4) 0.0420(13) Uani 1 1 d .
H1 H 1.0812 0.3512 0.1400 0.050 Uiso 1 1 calc R
C9 C 1.0971(8) 0.4740(5) 0.2047(3) 0.0459(14) Uani 1 1 d .
H2 H 1.2240 0.4843 0.1944 0.055 Uiso 1 1 calc R
C8 C 0.9982(8) 0.5392(4) 0.2518(4) 0.0403(12) Uani 1 1 d .
C12 C 0.8130(9) 0.5158(5) 0.2686(6) 0.073(2) Uani 1 1 d .
H4 H 0.7412 0.5562 0.3024 0.088 Uiso 1 1 calc R
C11 C 0.7361(10) 0.4359(6) 0.2367(6) 0.081(3) Uani 1 1 d .
H5 H 0.6117 0.4221 0.2497 0.097 Uiso 1 1 calc R
C7 C 0.9135(9) 0.1304(4) 0.2155(4) 0.0436(14) Uani 1 1 d .
H6A H 0.8555 0.1640 0.2618 0.052 Uiso 1 1 d R
H6B H 1.0118 0.1722 0.1931 0.052 Uiso 1 1 d R
C2 C 0.8428(8) 0.0671(4) 0.0744(3) 0.0361(11) Uani 1 1 d .
H7 H 0.9325 0.0172 0.0912 0.043 Uiso 1 1 calc R
C1 C 0.9422(8) 0.1407(4) 0.0174(4) 0.0443(13) Uani 1 1 d .
C3 C 0.6810(9) 0.0206(4) 0.0257(3) 0.0458(14) Uani 1 1 d .
H9A H 0.5816 0.0677 0.0191 0.055 Uiso 1 1 calc R
H9B H 0.7253 0.0036 -0.0300 0.055 Uiso 1 1 calc R
C4 C 0.5991(13) -0.0692(6) 0.0672(5) 0.074(3) Uani 1 1 d .
H10 H 0.5699 -0.0522 0.1256 0.089 Uiso 1 1 calc R
C6 C 0.4107(17) -0.0943(9) 0.0238(7) 0.147(6) Uani 1 1 d .
H11A H 0.4376 -0.1361 -0.0250 0.176 Uiso 1 1 d R
H11B H 0.3524 -0.0370 0.0014 0.176 Uiso 1 1 d R
H11C H 0.3499 -0.1426 0.0474 0.176 Uiso 1 1 d R
C5 C 0.740(2) -0.1479(6) 0.0700(6) 0.132(5) Uani 1 1 d .
H26A H 0.7695 -0.1680 0.0137 0.199 Uiso 1 1 calc R
H26B H 0.6897 -0.2014 0.1009 0.199 Uiso 1 1 calc R
H26C H 0.8520 -0.1253 0.0972 0.199 Uiso 1 1 calc R
O3 O 0.5319(12) 0.0943(10) 0.3578(7) 0.178(4) Uani 1 1 d .

loop_
_atom_site_aniso_label
_atom_site_aniso_U_11
_atom_site_aniso_U_22
_atom_site_aniso_U_33
_atom_site_aniso_U_23
_atom_site_aniso_U_13
_atom_site_aniso_U_12
Cd1 0.03614(19) 0.02264(17) 0.0439(2) -0.00020(14) -0.01413(16) 0.00123(14)
Cl1 0.0435(7) 0.0504(10) 0.0805(10) -0.0049(8) 0.0068(7) 0.0033(6)
O1 0.056(2) 0.0276(18) 0.052(2) 0.0144(17) 0.0051(17) -0.0138(18)
O2 0.066(3) 0.057(3) 0.076(3) 0.015(3) -0.040(3) -0.003(3)
N2 0.035(2) 0.037(2) 0.052(3) -0.014(2) -0.006(2) 0.004(2)
N1 0.0257(19) 0.029(2) 0.035(2) 0.0051(17) 0.0022(16) 0.0044(16)
C10 0.034(3) 0.047(3) 0.045(3) -0.016(3) -0.004(2) 0.004(2)
C9 0.036(3) 0.055(4) 0.046(3) -0.009(3) -0.002(2) -0.008(3)
C8 0.037(3) 0.032(3) 0.052(3) -0.007(2) -0.014(2) -0.003(2)
C12 0.037(4) 0.058(4) 0.125(6) -0.055(5) 0.014(4) 0.000(3)
C11 0.031(3) 0.077(5) 0.135(7) -0.057(5) 0.019(4) -0.011(3)
C7 0.050(3) 0.025(3) 0.056(3) 0.007(2) -0.015(3) -0.003(2)
C2 0.038(3) 0.028(2) 0.042(2) 0.006(2) 0.017(2) -0.001(2)
C1 0.036(3) 0.047(3) 0.050(3) 0.013(3) 0.008(3) -0.009(3)
C3 0.054(4) 0.044(3) 0.040(3) -0.008(2) 0.010(3) -0.014(3)
C4 0.104(7) 0.057(4) 0.062(4) -0.017(4) 0.032(4) -0.041(4)
C6 0.173(13) 0.111(9) 0.156(10) -0.036(8) 0.024(10) -0.108(9)
C5 0.251(16) 0.038(4) 0.109(7) 0.015(5) 0.066(9) -0.016(7)
O3 0.094(6) 0.186(11) 0.253(10) 0.021(10) -0.054(7) 0.029(7)

loop_
_atom_type_symbol
_atom_type_description
_atom_type_scat_dispersion_real
_atom_type_scat_dispersion_imag
_atom_type_scat_source
C C 0.0033 0.0016 'International Tables Vol C Tables 4.2.6.8 and 6.1.1.4'
H H 0.0000 0.0000 'International Tables Vol C Tables 4.2.6.8 and 6.1.1.4'
Cd Cd -0.8075 1.2024 'International Tables Vol C Tables 4.2.6.8 and 6.1.1.4'
Cl Cl 0.1484 0.1585 'International Tables Vol C Tables 4.2.6.8 and 6.1.1.4'
N N 0.0061 0.0033 'International Tables Vol C Tables 4.2.6.8 and 6.1.1.4'
O O 0.0106 0.0060 'International Tables Vol C Tables 4.2.6.8 and 6.1.1.4'

loop_
_geom_angle_atom_site_label_1
_geom_angle_atom_site_label_2
_geom_angle_atom_site_label_3
_geom_angle
_geom_angle_site_symmetry_1
_geom_angle_site_symmetry_3
O2 Cd1 N2 86.66(18) . .
O2 Cd1 O1 93.78(18) . .
N2 Cd1 O1 94.09(15) . .
O2 Cd1 N1 161.91(18) . .
N2 Cd1 N1 104.16(16) . .
O1 Cd1 N1 71.31(13) . .
O2 Cd1 Cl1 103.14(15) . .
N2 Cd1 Cl1 96.68(13) . .
O1 Cd1 Cl1 160.40(10) . .
N1 Cd1 Cl1 90.15(11) . .
C1 O1 Cd1 116.2(3) . .
C1 O2 Cd1 104.2(4) 3_455 .
C10 N2 C11 116.9(5) . .
C10 N2 Cd1 124.8(4) . .
C11 N2 Cd1 116.8(4) . .
C2 N1 C7 114.3(4) . .
C2 N1 Cd1 108.7(3) . .
C7 N1 Cd1 107.9(3) . .
C2 N1 H2A 108.6 . .
C7 N1 H2A 108.7 . .
Cd1 N1 H2A 108.5 . .
N2 C10 C9 122.2(5) . .
N2 C10 H1 118.9 . .
C9 C10 H1 118.9 . .
C8 C9 C10 120.8(5) . .
C8 C9 H2 119.6 . .
C10 C9 H2 119.6 . .
C9 C8 C12 116.1(5) . .
C9 C8 C7 122.0(5) . 4_755
C12 C8 C7 121.9(6) . 4_755
C11 C12 C8 120.8(6) . .
C11 C12 H4 119.6 . .
C8 C12 H4 119.6 . .
C12 C11 N2 123.1(6) . .
C12 C11 H5 118.5 . .
N2 C11 H5 118.5 . .
N1 C7 C8 114.4(5) . 4_745
N1 C7 H6A 108.7 . .
C8 C7 H6A 108.8 4_745 .
N1 C7 H6B 108.3 . .
C8 C7 H6B 109.1 4_745 .
H6A C7 H6B 107.3 . .
N1 C2 C3 110.3(4) . .
N1 C2 C1 109.5(4) . .
C3 C2 C1 109.2(5) . .
N1 C2 H7 109.3 . .
C3 C2 H7 109.3 . .
C1 C2 H7 109.3 . .
O1 C1 O2 123.9(5) . 3
O1 C1 C2 120.6(5) . .
O2 C1 C2 115.5(5) 3 .
C4 C3 C2 114.5(6) . .
C4 C3 H9A 108.6 . .
C2 C3 H9A 108.6 . .
C4 C3 H9B 108.6 . .
C2 C3 H9B 108.6 . .
H9A C3 H9B 107.6 . .
C5 C4 C3 110.9(7) . .
C5 C4 C6 115.6(8) . .
C3 C4 C6 108.9(8) . .
C5 C4 H10 107.0 . .
C3 C4 H10 107.0 . .
C6 C4 H10 107.0 . .
C4 C6 H11A 108.3 . .
C4 C6 H11B 110.5 . .
H11A C6 H11B 106.2 . .
C4 C6 H11C 114.1 . .
H11A C6 H11C 89.0 . .
H11B C6 H11C 124.9 . .
C4 C5 H26A 109.5 . .
C4 C5 H26B 109.5 . .
H26A C5 H26B 109.5 . .
C4 C5 H26C 109.5 . .
H26A C5 H26C 109.5 . .
H26B C5 H26C 109.5 . .

loop_
_geom_bond_atom_site_label_1
_geom_bond_atom_site_label_2
_geom_bond_distance
_geom_bond_site_symmetry_2
Cd1 O2 2.245(5) .
Cd1 N2 2.302(5) .
Cd1 O1 2.323(4) .
Cd1 N1 2.352(4) .
Cd1 Cl1 2.4780(17) .
O1 C1 1.235(7) .
O2 C1 1.257(7) 3_455
N2 C10 1.332(7) .
N2 C11 1.348(8) .
N1 C2 1.455(6) .
N1 C7 1.473(7) .
N1 H2A 0.9100 .
C10 C9 1.372(8) .
C10 H1 0.9300 .
C9 C8 1.370(8) .
C9 H2 0.9300 .
C8 C12 1.384(9) .
C8 C7 1.507(7) 4_755
C12 C11 1.338(9) .
C12 H4 0.9300 .
C11 H5 0.9300 .
C7 C8 1.507(7) 4_745
C7 H6A 0.9650 .
C7 H6B 0.9767 .
C2 C3 1.531(8) .
C2 C1 1.540(7) .
C2 H7 0.9800 .
C1 O2 1.257(7) 3
C3 C4 1.526(9) .
C3 H9A 0.9700 .
C3 H9B 0.9700 .
C4 C5 1.486(16) .
C4 C6 1.548(13) .
C4 H10 0.9800 .
C6 H11A 0.9865 .
C6 H11B 0.9657 .
C6 H11C 0.8818 .
C5 H26A 0.9600 .
C5 H26B 0.9600 .
C5 H26C 0.9600 .

loop_
_geom_torsion_atom_site_label_1
_geom_torsion_atom_site_label_2
_geom_torsion_atom_site_label_3
_geom_torsion_atom_site_label_4
_geom_torsion
_geom_torsion_site_symmetry_1
_geom_torsion_site_symmetry_4
O2 Cd1 O1 C1 -151.0(5) . .
N2 Cd1 O1 C1 122.1(5) . .
N1 Cd1 O1 C1 18.6(4) . .
Cl1 Cd1 O1 C1 -1.1(7) . .
N2 Cd1 O2 C1 -174.8(5) . 3_455
O1 Cd1 O2 C1 91.3(4) . 3_455
N1 Cd1 O2 C1 57.6(8) . 3_455
Cl1 Cd1 O2 C1 -78.7(4) . 3_455
O2 Cd1 N2 C10 -94.4(5) . .
O1 Cd1 N2 C10 -0.8(5) . .
N1 Cd1 N2 C10 70.9(5) . .
Cl1 Cd1 N2 C10 162.8(5) . .
O2 Cd1 N2 C11 71.1(6) . .
O1 Cd1 N2 C11 164.7(6) . .
N1 Cd1 N2 C11 -123.6(6) . .
Cl1 Cd1 N2 C11 -31.7(6) . .
O2 Cd1 N1 C2 5.0(7) . .
N2 Cd1 N1 C2 -120.3(3) . .
O1 Cd1 N1 C2 -30.8(3) . .
Cl1 Cd1 N1 C2 142.7(3) . .
O2 Cd1 N1 C7 129.5(6) . .
N2 Cd1 N1 C7 4.2(4) . .
O1 Cd1 N1 C7 93.8(4) . .
Cl1 Cd1 N1 C7 -92.7(3) . .
C11 N2 C10 C9 -2.4(10) . .
Cd1 N2 C10 C9 163.1(5) . .
N2 C10 C9 C8 -1.1(10) . .
C10 C9 C8 C12 3.7(10) . .
C10 C9 C8 C7 -177.1(6) . 4_755
C9 C8 C12 C11 -2.9(13) . .
C7 C8 C12 C11 177.9(8) 4_755 .
C8 C12 C11 N2 -0.6(16) . .
C10 N2 C11 C12 3.3(13) . .
Cd1 N2 C11 C12 -163.4(8) . .
C2 N1 C7 C8 -59.5(7) . 4_745
Cd1 N1 C7 C8 179.5(4) . 4_745
C7 N1 C2 C3 158.2(4) . .
Cd1 N1 C2 C3 -81.1(4) . .
C7 N1 C2 C1 -81.6(6) . .
Cd1 N1 C2 C1 39.0(5) . .
Cd1 O1 C1 O2 175.1(5) . 3
Cd1 O1 C1 C2 -2.6(8) . .
N1 C2 C1 O1 -26.0(8) . .
C3 C2 C1 O1 94.8(7) . .
N1 C2 C1 O2 156.1(5) . 3
C3 C2 C1 O2 -83.1(7) . 3
N1 C2 C3 C4 -72.9(6) . .
C1 C2 C3 C4 166.8(5) . .
C2 C3 C4 C5 -64.9(8) . .
C2 C3 C4 C6 166.8(6) . .
